data_7107211
loop_
_publ_author_name
'Qianyi Zhao'
'Xiaoyu Han'
'Yin Wei'
'Min Shi'
'Yixin Lu'

_publ_section_title
;
 Asymmetric [3+2] annulation of allenes with maleimides catalyzed by
 dipeptide-derived phosphines: facile creation of functionalized bicyclic
 cyclopentenes containing two tertiary stereogenic centers
;
_journal_name_full Chem.Commun.
_journal_page_first 970
_journal_paper_doi 10.1039/c2cc16904e
_journal_volume 48
_journal_year 2012
_chemical_formula_sum 'C16 H14 N2 O6'
_chemical_formula_weight 330.29
_chemical_name_systematic
;
?
;
_space_group_IT_number 14
_symmetry_cell_setting monoclinic
_symmetry_space_group_name_Hall '-P 2yn'
_symmetry_space_group_name_H-M 'P 1 21/n 1'
_atom_sites_solution_hydrogens geom
_atom_sites_solution_primary direct
_atom_sites_solution_secondary difmap
_audit_creation_method SHELXL-97
_cell_angle_alpha 90.00
_cell_angle_beta 93.366(2)
_cell_angle_gamma 90.00
_cell_formula_units_Z 4
_cell_length_a 14.2927(11)
_cell_length_b 6.5471(5)
_cell_length_c 16.4441(14)
_cell_measurement_reflns_used 2734
_cell_measurement_temperature 293(2)
_cell_measurement_theta_max 26.80
_cell_measurement_theta_min 2.48
_cell_volume 1536.1(2)
_computing_cell_refinement 'Bruker SMART'
_computing_data_collection 'Bruker SMART'
_computing_data_reduction 'Bruker SHELXTL'
_computing_molecular_graphics 'Bruker SHELXTL'
_computing_publication_material 'Bruker SHELXTL'
_computing_structure_refinement 'SHELXL-97 (Sheldrick, 1997)'
_computing_structure_solution 'SHELXS-97 (Sheldrick, 1990)'
_diffrn_ambient_temperature 293(2)
_diffrn_measured_fraction_theta_full 1.000
_diffrn_measured_fraction_theta_max 1.000
_diffrn_measurement_device_type 'CCD area detector'
_diffrn_measurement_method 'phi and omega scans'
_diffrn_radiation_monochromator graphite
_diffrn_radiation_source 'fine-focus sealed tube'
_diffrn_radiation_type MoK\a
_diffrn_radiation_wavelength 0.71073
_diffrn_reflns_av_R_equivalents 0.0253
_diffrn_reflns_av_sigmaI/netI 0.0275
_diffrn_reflns_limit_h_max 17
_diffrn_reflns_limit_h_min -13
_diffrn_reflns_limit_k_max 7
_diffrn_reflns_limit_k_min -7
_diffrn_reflns_limit_l_max 15
_diffrn_reflns_limit_l_min -19
_diffrn_reflns_number 7746
_diffrn_reflns_theta_full 25.50
_diffrn_reflns_theta_max 25.50
_diffrn_reflns_theta_min 1.84
_exptl_absorpt_coefficient_mu 0.111
_exptl_absorpt_correction_T_max 1.000000
_exptl_absorpt_correction_T_min 0.609402
_exptl_absorpt_correction_type multi-scan
_exptl_absorpt_process_details sadabs
_exptl_crystal_colour colorless
_exptl_crystal_density_diffrn 1.428
_exptl_crystal_density_method 'not measured'
_exptl_crystal_description block
_exptl_crystal_F_000 688
_exptl_crystal_size_max 0.30
_exptl_crystal_size_mid 0.28
_exptl_crystal_size_min 0.25
_refine_diff_density_max 0.320
_refine_diff_density_min -0.305
_refine_diff_density_rms 0.046
_refine_ls_extinction_method none
_refine_ls_goodness_of_fit_ref 0.987
_refine_ls_hydrogen_treatment constr
_refine_ls_matrix_type full
_refine_ls_number_parameters 218
_refine_ls_number_reflns 2853
_refine_ls_number_restraints 0
_refine_ls_restrained_S_all 0.987
_refine_ls_R_factor_all 0.0653
_refine_ls_R_factor_gt 0.0547
_refine_ls_shift/su_max 0.000
_refine_ls_shift/su_mean 0.000
_refine_ls_structure_factor_coef Fsqd
_refine_ls_weighting_details 'calc w=1/[\s^2^(Fo^2^)+(0.1149P)^2^+0.2658P] where P=(Fo^2^+2Fc^2^)/3'
_refine_ls_weighting_scheme calc
_refine_ls_wR_factor_gt 0.1648
_refine_ls_wR_factor_ref 0.1751
_reflns_number_gt 2219
_reflns_number_total 2853
_reflns_threshold_expression >2sigma(I)
_cod_data_source_file c2cc16904e.txt
_cod_data_source_block cd201634
_cod_original_sg_symbol_H-M P2(1)/n
_cod_database_code 7107211

loop_
_symmetry_equiv_pos_as_xyz
'x, y, z'
'-x+1/2, y+1/2, -z+1/2'
'-x, -y, -z'
'x-1/2, -y-1/2, z-1/2'

loop_
_atom_site_label
_atom_site_type_symbol
_atom_site_fract_x
_atom_site_fract_y
_atom_site_fract_z
_atom_site_U_iso_or_equiv
_atom_site_adp_type
_atom_site_occupancy
_atom_site_symmetry_multiplicity
_atom_site_calc_flag
_atom_site_refinement_flags
N1 N 0.75462(10) -0.0673(2) 0.37207(10) 0.0351(4) Uani 1 1 d .
N2 N 0.76901(15) 0.2214(3) 0.50799(12) 0.0520(5) Uani 1 1 d .
O1 O 0.77976(11) -0.3499(2) 0.45150(12) 0.0656(5) Uani 1 1 d .
O2 O 0.69757(10) 0.1709(2) 0.28061(10) 0.0533(4) Uani 1 1 d .
O3 O 0.47144(15) 0.1706(4) 0.24775(18) 0.1173(10) Uani 1 1 d .
O4 O 0.40272(14) 0.1628(3) 0.36562(16) 0.0961(8) Uani 1 1 d .
O5 O 0.78557(16) 0.2707(4) 0.57812(12) 0.0876(7) Uani 1 1 d .
O6 O 0.68969(12) 0.2127(3) 0.47527(12) 0.0689(5) Uani 1 1 d .
C1 C 0.68884(12) 0.0104(3) 0.31499(12) 0.0371(5) Uani 1 1 d .
C2 C 0.60919(13) -0.1409(3) 0.30623(13) 0.0409(5) Uani 1 1 d .
H2 H 0.5957 -0.1792 0.2491 0.049 Uiso 1 1 calc R
C3 C 0.52158(13) -0.0722(3) 0.34556(14) 0.0466(5) Uani 1 1 d .
C4 C 0.50005(15) -0.1944(4) 0.40566(16) 0.0561(6) Uani 1 1 d .
H4 H 0.4488 -0.1735 0.4370 0.067 Uiso 1 1 calc R
C5 C 0.56603(16) -0.3689(4) 0.41807(18) 0.0600(7) Uani 1 1 d .
H5A H 0.5348 -0.4977 0.4058 0.072 Uiso 1 1 calc R
H5B H 0.5927 -0.3724 0.4737 0.072 Uiso 1 1 calc R
C6 C 0.64197(14) -0.3262(3) 0.35794(13) 0.0422(5) Uani 1 1 d .
H6A H 0.6515 -0.4455 0.3234 0.051 Uiso 1 1 calc R
C7 C 0.73283(13) -0.2595(3) 0.40053(13) 0.0407(5) Uani 1 1 d .
C8 C 0.46447(16) 0.0995(4) 0.3137(2) 0.0663(8) Uani 1 1 d .
C9 C 0.3370(2) 0.3217(6) 0.3384(4) 0.1241(17) Uani 1 1 d .
H9A H 0.3366 0.4277 0.3795 0.149 Uiso 1 1 calc R
H9B H 0.3580 0.3827 0.2889 0.149 Uiso 1 1 calc R
C10 C 0.2482(2) 0.2500(6) 0.3238(3) 0.1209(16) Uani 1 1 d .
H10A H 0.2459 0.1627 0.2768 0.181 Uiso 1 1 calc R
H10B H 0.2060 0.3627 0.3141 0.181 Uiso 1 1 calc R
H10C H 0.2299 0.1740 0.3702 0.181 Uiso 1 1 calc R
C11 C 0.84027(12) 0.0339(3) 0.39583(12) 0.0355(5) Uani 1 1 d .
C12 C 0.84854(14) 0.1725(3) 0.45953(13) 0.0410(5) Uani 1 1 d .
C13 C 0.93379(16) 0.2628(3) 0.48089(16) 0.0537(6) Uani 1 1 d .
H13 H 0.9393 0.3541 0.5242 0.064 Uiso 1 1 calc R
C14 C 1.01045(16) 0.2168(4) 0.43760(17) 0.0578(7) Uani 1 1 d .
H14 H 1.0674 0.2813 0.4503 0.069 Uiso 1 1 calc R
C15 C 1.00334(14) 0.0767(4) 0.37598(16) 0.0531(6) Uani 1 1 d .
H15 H 1.0560 0.0433 0.3481 0.064 Uiso 1 1 calc R
C16 C 0.91855(13) -0.0155(3) 0.35492(13) 0.0435(5) Uani 1 1 d .
H16 H 0.9142 -0.1111 0.3130 0.052 Uiso 1 1 calc R

loop_
_atom_site_aniso_label
_atom_site_aniso_U_11
_atom_site_aniso_U_22
_atom_site_aniso_U_33
_atom_site_aniso_U_23
_atom_site_aniso_U_13
_atom_site_aniso_U_12
N1 0.0284(8) 0.0356(8) 0.0413(9) 0.0016(7) 0.0018(6) -0.0015(6)
N2 0.0607(13) 0.0396(10) 0.0567(13) -0.0040(9) 0.0120(10) 0.0011(9)
O1 0.0524(10) 0.0531(10) 0.0886(13) 0.0291(9) -0.0192(9) -0.0099(7)
O2 0.0402(9) 0.0562(9) 0.0631(10) 0.0234(8) -0.0012(7) -0.0039(7)
O3 0.0631(14) 0.139(2) 0.152(2) 0.090(2) 0.0224(14) 0.0276(13)
O4 0.0592(12) 0.0848(15) 0.147(2) 0.0302(14) 0.0311(13) 0.0349(10)
O5 0.1116(18) 0.0963(16) 0.0553(12) -0.0187(11) 0.0075(11) 0.0170(13)
O6 0.0481(11) 0.0736(12) 0.0873(13) -0.0194(10) 0.0229(9) -0.0037(8)
C1 0.0295(10) 0.0439(11) 0.0383(10) 0.0034(9) 0.0059(8) 0.0017(8)
C2 0.0321(10) 0.0469(11) 0.0434(11) -0.0015(9) 0.0003(8) -0.0042(8)
C3 0.0277(10) 0.0500(12) 0.0623(14) 0.0055(10) 0.0039(9) -0.0031(9)
C4 0.0351(11) 0.0614(14) 0.0731(16) 0.0088(12) 0.0149(11) -0.0025(10)
C5 0.0402(12) 0.0581(14) 0.0822(17) 0.0215(13) 0.0098(11) -0.0042(10)
C6 0.0339(10) 0.0370(10) 0.0557(13) -0.0034(9) 0.0024(9) -0.0035(8)
C7 0.0336(10) 0.0367(10) 0.0519(12) 0.0040(9) 0.0028(9) -0.0014(8)
C8 0.0300(12) 0.0645(15) 0.105(2) 0.0299(16) 0.0066(13) -0.0018(11)
C9 0.0551(19) 0.087(2) 0.231(5) 0.043(3) 0.020(2) 0.0324(17)
C10 0.064(2) 0.085(2) 0.209(5) 0.014(3) -0.033(3) 0.0009(18)
C11 0.0297(9) 0.0331(9) 0.0434(11) 0.0053(8) -0.0004(8) -0.0018(7)
C12 0.0404(11) 0.0318(10) 0.0506(12) 0.0043(9) 0.0011(9) 0.0014(8)
C13 0.0547(14) 0.0354(11) 0.0693(16) -0.0036(11) -0.0107(12) -0.0056(10)
C14 0.0351(12) 0.0454(12) 0.0910(19) 0.0080(12) -0.0117(12) -0.0089(9)
C15 0.0317(11) 0.0558(13) 0.0717(15) 0.0081(12) 0.0031(10) -0.0007(9)
C16 0.0334(10) 0.0479(12) 0.0494(12) 0.0015(9) 0.0028(9) 0.0014(8)

loop_
_atom_type_symbol
_atom_type_description
_atom_type_scat_dispersion_real
_atom_type_scat_dispersion_imag
_atom_type_scat_source
C C 0.0033 0.0016 'International Tables Vol C Tables 4.2.6.8 and 6.1.1.4'
H H 0.0000 0.0000 'International Tables Vol C Tables 4.2.6.8 and 6.1.1.4'
N N 0.0061 0.0033 'International Tables Vol C Tables 4.2.6.8 and 6.1.1.4'
O O 0.0106 0.0060 'International Tables Vol C Tables 4.2.6.8 and 6.1.1.4'

loop_
_geom_angle_atom_site_label_1
_geom_angle_atom_site_label_2
_geom_angle_atom_site_label_3
_geom_angle
C7 N1 C1 113.94(15)
C7 N1 C11 122.43(15)
C1 N1 C11 123.51(15)
O5 N2 O6 123.7(2)
O5 N2 C12 117.7(2)
O6 N2 C12 118.6(2)
C8 O4 C9 117.8(3)
O2 C1 N1 123.66(17)
O2 C1 C2 128.81(18)
N1 C1 C2 107.53(16)
C1 C2 C3 113.77(17)
C1 C2 C6 105.15(15)
C3 C2 C6 103.37(17)
C1 C2 H2 111.4
C3 C2 H2 111.4
C6 C2 H2 111.4
C4 C3 C8 125.6(2)
C4 C3 C2 112.03(19)
C8 C3 C2 122.2(2)
C3 C4 C5 113.2(2)
C3 C4 H4 123.4
C5 C4 H4 123.4
C4 C5 C6 103.80(19)
C4 C5 H5A 111.0
C6 C5 H5A 111.0
C4 C5 H5B 111.0
C6 C5 H5B 111.0
H5A C5 H5B 109.0
C7 C6 C5 112.12(19)
C7 C6 C2 104.78(16)
C5 C6 C2 107.17(17)
C7 C6 H6A 110.9
C5 C6 H6A 110.9
C2 C6 H6A 110.9
O1 C7 N1 123.87(18)
O1 C7 C6 127.95(19)
N1 C7 C6 108.17(16)
O3 C8 O4 123.9(2)
O3 C8 C3 123.4(3)
O4 C8 C3 112.7(2)
C10 C9 O4 112.7(3)
C10 C9 H9A 109.0
O4 C9 H9A 109.0
C10 C9 H9B 109.0
O4 C9 H9B 109.0
H9A C9 H9B 107.8
C9 C10 H10A 109.5
C9 C10 H10B 109.5
H10A C10 H10B 109.5
C9 C10 H10C 109.5
H10A C10 H10C 109.5
H10B C10 H10C 109.5
C16 C11 C12 119.15(18)
C16 C11 N1 117.77(18)
C12 C11 N1 123.03(17)
C13 C12 C11 120.5(2)
C13 C12 N2 118.0(2)
C11 C12 N2 121.41(18)
C14 C13 C12 119.5(2)
C14 C13 H13 120.2
C12 C13 H13 120.2
C15 C14 C13 120.3(2)
C15 C14 H14 119.9
C13 C14 H14 119.9
C14 C15 C16 120.4(2)
C14 C15 H15 119.8
C16 C15 H15 119.8
C11 C16 C15 120.1(2)
C11 C16 H16 119.9
C15 C16 H16 119.9

loop_
_geom_bond_atom_site_label_1
_geom_bond_atom_site_label_2
_geom_bond_distance
N1 C7 1.384(3)
N1 C1 1.386(2)
N1 C11 1.426(2)
N2 O5 1.207(3)
N2 O6 1.227(3)
N2 C12 1.462(3)
O1 C7 1.198(2)
O2 C1 1.203(2)
O3 C8 1.189(3)
O4 C8 1.330(4)
O4 C9 1.455(4)
C1 C2 1.510(3)
C2 C3 1.511(3)
C2 C6 1.539(3)
C2 H2 0.9800
C3 C4 1.322(3)
C3 C8 1.468(3)
C4 C5 1.487(3)
C4 H4 0.9300
C5 C6 1.536(3)
C5 H5A 0.9700
C5 H5B 0.9700
C6 C7 1.504(3)
C6 H6A 0.9800
C9 C10 1.362(5)
C9 H9A 0.9700
C9 H9B 0.9700
C10 H10A 0.9600
C10 H10B 0.9600
C10 H10C 0.9600
C11 C16 1.377(3)
C11 C12 1.386(3)
C12 C13 1.381(3)
C13 C14 1.375(4)
C13 H13 0.9300
C14 C15 1.366(4)
C14 H14 0.9300
C15 C16 1.380(3)
C15 H15 0.9300
C16 H16 0.9300

loop_
_geom_torsion_atom_site_label_1
_geom_torsion_atom_site_label_2
_geom_torsion_atom_site_label_3
_geom_torsion_atom_site_label_4
_geom_torsion
C7 N1 C1 O2 -176.52(19)
C11 N1 C1 O2 -0.5(3)
C7 N1 C1 C2 3.5(2)
C11 N1 C1 C2 179.53(17)
O2 C1 C2 C3 -73.7(3)
N1 C1 C2 C3 106.26(18)
O2 C1 C2 C6 173.9(2)
N1 C1 C2 C6 -6.1(2)
C1 C2 C3 C4 -116.8(2)
C6 C2 C3 C4 -3.3(2)
C1 C2 C3 C8 68.6(3)
C6 C2 C3 C8 -178.0(2)
C8 C3 C4 C5 173.4(2)
C2 C3 C4 C5 -1.0(3)
C3 C4 C5 C6 4.9(3)
C4 C5 C6 C7 107.8(2)
C4 C5 C6 C2 -6.7(2)
C1 C2 C6 C7 6.4(2)
C3 C2 C6 C7 -113.16(18)
C1 C2 C6 C5 125.69(19)
C3 C2 C6 C5 6.1(2)
C1 N1 C7 O1 -178.1(2)
C11 N1 C7 O1 5.9(3)
C1 N1 C7 C6 0.8(2)
C11 N1 C7 C6 -175.27(17)
C5 C6 C7 O1 58.3(3)
C2 C6 C7 O1 174.2(2)
C5 C6 C7 N1 -120.50(19)
C2 C6 C7 N1 -4.6(2)
C9 O4 C8 O3 3.1(5)
C9 O4 C8 C3 -175.2(3)
C4 C3 C8 O3 -159.0(3)
C2 C3 C8 O3 14.9(4)
C4 C3 C8 O4 19.4(4)
C2 C3 C8 O4 -166.7(2)
C8 O4 C9 C10 107.6(5)
C7 N1 C11 C16 82.9(2)
C1 N1 C11 C16 -92.8(2)
C7 N1 C11 C12 -94.7(2)
C1 N1 C11 C12 89.6(2)
C16 C11 C12 C13 1.1(3)
N1 C11 C12 C13 178.70(18)
C16 C11 C12 N2 -176.43(18)
N1 C11 C12 N2 1.1(3)
O5 N2 C12 C13 -27.1(3)
O6 N2 C12 C13 152.1(2)
O5 N2 C12 C11 150.6(2)
O6 N2 C12 C11 -30.3(3)
C11 C12 C13 C14 1.0(3)
N2 C12 C13 C14 178.7(2)
C12 C13 C14 C15 -2.6(4)
C13 C14 C15 C16 2.0(4)
C12 C11 C16 C15 -1.8(3)
N1 C11 C16 C15 -179.45(18)
C14 C15 C16 C11 0.2(3)
